data_2014841
loop_
_publ_author_name
'Davison, Mark'
'Kikolski, Elizabeth M.'
'Mostafavi, David'
'Lalancette, Roger A.'
'Thompson, Hugh W.'

_publ_section_title
;
 Two (+)-\a,4-dimethyl-2-oxocyclohexaneacetic acids: hydrogen bonding
 in a terpenoid \g-keto acid and in a diastereomeric lactol
;
_journal_issue 4
_journal_name_full 'Acta Crystallographica Section C'
_journal_page_first o249
_journal_page_last o252
_journal_paper_doi 10.1107/S0108270105004944
_journal_volume 61
_journal_year 2005
_chemical_formula_iupac 'C10 H16 O3'
_chemical_formula_moiety 'C10 H16 O3'
_chemical_formula_sum 'C10 H16 O3'
_chemical_formula_weight 184.23
_chemical_melting_point 416
_chemical_name_systematic
;
(+)-(3R,3aR,6R,7aR)-hexahydro-7a-hydroxy-3,6-dimethylbenzo[a]furan-2-one'
;
_space_group_IT_number 19
_symmetry_cell_setting orthorhombic
_symmetry_space_group_name_Hall 'P 2ac 2ab'
_symmetry_space_group_name_H-M 'P 21 21 21'
_atom_sites_solution_hydrogens geom
_atom_sites_solution_primary direct
_atom_sites_solution_secondary difmap
_audit_creation_method SHELXL97
_cell_angle_alpha 90.00
_cell_angle_beta 90.00
_cell_angle_gamma 90.00
_cell_formula_units_Z 4
_cell_length_a 6.728(2)
_cell_length_b 7.455(2)
_cell_length_c 19.829(5)
_cell_measurement_reflns_used 29
_cell_measurement_temperature 296(2)
_cell_measurement_theta_max 10.6
_cell_measurement_theta_min 1.9
_cell_volume 994.6(5)
_computing_cell_refinement XSCANS
_computing_data_collection 'XSCANS (Siemens, 1996)'
_computing_data_reduction XSCANS
_computing_molecular_graphics 'SHELXP97 (Sheldrick, 1997a)'
_computing_publication_material SHELXL97
_computing_structure_refinement 'SHELXL97 (Sheldrick, 1997a)'
_computing_structure_solution 'SHELXS97 (Sheldrick, 1997a)'
_diffrn_ambient_temperature 296(2)
_diffrn_measured_fraction_theta_full 1.000
_diffrn_measured_fraction_theta_max 1.000
_diffrn_measurement_device_type 'Siemens P4'
_diffrn_measurement_method 2\q/\q
_diffrn_radiation_monochromator graphite
_diffrn_radiation_source 'fine-focus sealed tube'
_diffrn_radiation_type MoK\a
_diffrn_radiation_wavelength 0.71073
_diffrn_reflns_av_R_equivalents 0.030
_diffrn_reflns_av_sigmaI/netI 0.042
_diffrn_reflns_limit_h_max 8
_diffrn_reflns_limit_h_min -8
_diffrn_reflns_limit_k_max 8
_diffrn_reflns_limit_k_min -8
_diffrn_reflns_limit_l_max 23
_diffrn_reflns_limit_l_min -23
_diffrn_reflns_number 2100
_diffrn_reflns_theta_full 25.04
_diffrn_reflns_theta_max 25.04
_diffrn_reflns_theta_min 2.05
_diffrn_standards_decay_% 'variation <1.6'
_diffrn_standards_interval_count 97
_diffrn_standards_number 3
_exptl_absorpt_coefficient_mu 0.089
_exptl_absorpt_correction_T_max 0.989
_exptl_absorpt_correction_T_min 0.958
_exptl_absorpt_correction_type analytical
_exptl_absorpt_process_details '(SHELXS97; Sheldrick, 1997a)'
_exptl_crystal_colour colorless
_exptl_crystal_density_diffrn 1.230
_exptl_crystal_density_meas ?
_exptl_crystal_density_method 'not measured'
_exptl_crystal_description plate
_exptl_crystal_F_000 400
_exptl_crystal_size_max 0.50
_exptl_crystal_size_mid 0.40
_exptl_crystal_size_min 0.10
_refine_diff_density_max 0.11
_refine_diff_density_min -0.12
_refine_ls_extinction_coef 0.019(3)
_refine_ls_extinction_expression Fc^*^=kFc[1+0.001xFc^2^\l^3^/sin(2\q)]^-1/4^
_refine_ls_extinction_method 'SHELXL97 (Sheldrick, 1997a)'
_refine_ls_goodness_of_fit_ref 1.06
_refine_ls_hydrogen_treatment constr
_refine_ls_matrix_type full
_refine_ls_number_parameters 119
_refine_ls_number_reflns 1050
_refine_ls_number_restraints 0
_refine_ls_restrained_S_all 1.06
_refine_ls_R_factor_all 0.057
_refine_ls_R_factor_gt 0.038
_refine_ls_shift/su_max 0.00
_refine_ls_shift/su_mean 0.00
_refine_ls_structure_factor_coef Fsqd
_refine_ls_weighting_details 'calc w = 1/[\s^2^(Fo^2^)+(0.0322P)^2^] where P=(Fo^2^+2Fc^2^)/3'
_refine_ls_weighting_scheme calc
_refine_ls_wR_factor_gt 0.075
_refine_ls_wR_factor_ref 0.082
_reflns_number_gt 799
_reflns_number_total 1050
_reflns_threshold_expression I>2\s(I)
_cod_data_source_file gg1241.cif
_cod_data_source_block II
_cod_depositor_comments
;
The following automatic conversions were performed:
'_symmetry_cell_setting' value 'Orthorhombic' changed to 'orthorhombic'
according to '/home/saulius/struct/CIF-dictionaries/cif_core.dic'
dictionary named 'cif_core.dic' version 2.4.1 from 2010-06-29.

Automatic conversion script
Id: cif_fix_enum 1527 2010-12-29 10:47:43Z saulius 

The following automatic conversions were performed:

'_symmetry_cell_setting' value 'Orthorhombic' changed to
'orthorhombic' according to
/home/saulius/struct/CIF-dictionaries/cif_core.dic dictionary named
'cif_core.dic' version 2.4.1 from 2010-06-29.

Automatic conversion script
Id: cif_fix_values 1715 2011-07-08 13:25:40Z adriana 

The following automatic conversions were performed:

'_exptl_crystal_density_meas' value 'not measured' was changed to '?'
- the value is perceived as not measured.

Automatic conversion script
Id: cif_fix_values 3008 2015-01-20 13:52:24Z robertas 
;
_cod_database_code 2014841
_cod_database_fobs_code 2014841

loop_
_symmetry_equiv_pos_as_xyz
'x, y, z'
'-x+1/2, -y, z+1/2'
'-x, y+1/2, -z+1/2'
'x+1/2, -y+1/2, -z'

loop_
_atom_site_label
_atom_site_fract_x
_atom_site_fract_y
_atom_site_fract_z
_atom_site_U_iso_or_equiv
_atom_site_adp_type
_atom_site_calc_flag
_atom_site_refinement_flags
_atom_site_occupancy
_atom_site_disorder_assembly
_atom_site_disorder_group
_atom_site_type_symbol
O1 1.0040(3) 0.4090(3) 0.90047(9) 0.0585(6) Uani d . 1 . . O
H1A 0.9912 0.4977 0.8764 0.070 Uiso calc R 1 . . H
O2 1.0684(3) 0.1830(3) 0.69521(8) 0.0566(6) Uani d . 1 . . O
O3 1.0882(2) 0.2507(3) 0.80387(8) 0.0484(5) Uani d . 1 . . O
C1 0.7475(3) 0.2602(4) 0.83246(12) 0.0419(6) Uani d . 1 . . C
H1B 0.7193 0.3849 0.8200 0.050 Uiso calc R 1 . . H
C2 0.9551(4) 0.2566(4) 0.86408(12) 0.0426(7) Uani d . 1 . . C
C3 0.9971(4) 0.0929(4) 0.90651(12) 0.0457(7) Uani d . 1 . . C
H3A 1.1220 0.1101 0.9301 0.055 Uiso calc R 1 . . H
H3B 1.0121 -0.0101 0.8771 0.055 Uiso calc R 1 . . H
C4 0.8343(4) 0.0534(4) 0.95806(12) 0.0471(7) Uani d . 1 . . C
H4A 0.8233 0.1564 0.9885 0.057 Uiso calc R 1 . . H
C5 0.6370(4) 0.0322(4) 0.92048(13) 0.0505(8) Uani d . 1 . . C
H5A 0.6461 -0.0690 0.8899 0.061 Uiso calc R 1 . . H
H5B 0.5321 0.0072 0.9527 0.061 Uiso calc R 1 . . H
C6 0.5847(4) 0.2005(4) 0.88068(13) 0.0530(8) Uani d . 1 . . C
H6A 0.4643 0.1782 0.8551 0.064 Uiso calc R 1 . . H
H6B 0.5573 0.2971 0.9121 0.064 Uiso calc R 1 . . H
C7 0.7743(4) 0.1558(4) 0.76743(13) 0.0434(7) Uani d . 1 . . C
H7A 0.7635 0.0277 0.7780 0.052 Uiso calc R 1 . . H
C8 0.9874(4) 0.1950(3) 0.75016(15) 0.0422(6) Uani d . 1 . . C
C9 0.6306(4) 0.1972(5) 0.71059(13) 0.0688(11) Uani d . 1 . . C
H9A 0.4977 0.1688 0.7246 0.103 Uiso calc R 1 . . H
H9B 0.6645 0.1266 0.6718 0.103 Uiso calc R 1 . . H
H9C 0.6387 0.3222 0.6994 0.103 Uiso calc R 1 . . H
C10 0.8832(5) -0.1111(4) 0.99959(13) 0.0633(9) Uani d . 1 . . C
H10A 1.0074 -0.0932 1.0224 0.095 Uiso calc R 1 . . H
H10B 0.8930 -0.2136 0.9705 0.095 Uiso calc R 1 . . H
H10C 0.7800 -0.1307 1.0322 0.095 Uiso calc R 1 . . H

loop_
_atom_site_aniso_label
_atom_site_aniso_U_11
_atom_site_aniso_U_22
_atom_site_aniso_U_33
_atom_site_aniso_U_12
_atom_site_aniso_U_13
_atom_site_aniso_U_23
O1 0.0748(15) 0.0495(12) 0.0512(11) -0.0168(12) -0.0101(12) -0.0045(9)
O2 0.0618(12) 0.0574(13) 0.0507(11) -0.0011(11) 0.0196(11) -0.0026(10)
O3 0.0351(9) 0.0629(12) 0.0473(10) -0.0060(10) 0.0021(9) 0.0006(11)
C1 0.0368(13) 0.0463(15) 0.0424(13) 0.0041(15) -0.0036(11) 0.0008(15)
C2 0.0390(15) 0.0493(15) 0.0394(13) -0.0016(15) -0.0014(12) -0.0028(15)
C3 0.0377(15) 0.0496(17) 0.0497(15) 0.0021(15) -0.0078(14) -0.0037(14)
C4 0.0518(17) 0.0482(17) 0.0413(14) 0.0046(15) 0.0004(14) -0.0008(14)
C5 0.0414(16) 0.059(2) 0.0507(16) -0.0060(16) 0.0094(14) 0.0045(15)
C6 0.0383(14) 0.070(2) 0.0509(15) 0.0072(16) 0.0027(14) -0.0014(15)
C7 0.0382(15) 0.0451(15) 0.0470(15) -0.0017(14) -0.0022(12) -0.0024(14)
C8 0.0431(13) 0.0368(15) 0.0469(13) 0.0008(14) 0.0040(14) 0.0000(12)
C9 0.0549(17) 0.099(3) 0.0529(16) -0.003(2) -0.0136(15) 0.0002(18)
C10 0.071(2) 0.060(2) 0.0587(18) 0.002(2) -0.0054(18) 0.0127(16)

loop_
_atom_type_symbol
_atom_type_description
_atom_type_scat_dispersion_real
_atom_type_scat_dispersion_imag
_atom_type_scat_source
C C 0.0033 0.0016 'International Tables Vol C Tables 4.2.6.8 and 6.1.1.4'
H H 0.0000 0.0000 'International Tables Vol C Tables 4.2.6.8 and 6.1.1.4'
O O 0.0106 0.0060 'International Tables Vol C Tables 4.2.6.8 and 6.1.1.4'

loop_
_geom_angle_atom_site_label_1
_geom_angle_atom_site_label_2
_geom_angle_atom_site_label_3
_geom_angle
C2 O1 H1A 109.5
C8 O3 C2 110.10(19)
C7 C1 C6 118.0(2)
C7 C1 C2 103.32(19)
C6 C1 C2 113.23(19)
C7 C1 H1B 107.2
C6 C1 H1B 107.2
C2 C1 H1B 107.2
O1 C2 O3 107.3(2)
O1 C2 C3 109.16(18)
O3 C2 C3 108.1(2)
O1 C2 C1 114.5(2)
O3 C2 C1 102.73(17)
C3 C2 C1 114.4(2)
C2 C3 C4 113.3(2)
C2 C3 H3A 108.9
C4 C3 H3A 108.9
C2 C3 H3B 108.9
C4 C3 H3B 108.9
H3A C3 H3B 107.7
C10 C4 C3 111.4(2)
C10 C4 C5 111.7(2)
C3 C4 C5 108.4(2)
C10 C4 H4A 108.4
C3 C4 H4A 108.4
C5 C4 H4A 108.4
C6 C5 C4 111.6(2)
C6 C5 H5A 109.3
C4 C5 H5A 109.3
C6 C5 H5B 109.3
C4 C5 H5B 109.3
H5A C5 H5B 108.0
C1 C6 C5 113.6(2)
C1 C6 H6A 108.8
C5 C6 H6A 108.8
C1 C6 H6B 108.8
C5 C6 H6B 108.8
H6A C6 H6B 107.7
C8 C7 C9 113.5(2)
C8 C7 C1 102.0(2)
C9 C7 C1 116.8(2)
C8 C7 H7A 108.0
C9 C7 H7A 108.0
C1 C7 H7A 108.0
O2 C8 O3 120.7(3)
O2 C8 C7 127.9(3)
O3 C8 C7 111.4(2)
C7 C9 H9A 109.5
C7 C9 H9B 109.5
H9A C9 H9B 109.5
C7 C9 H9C 109.5
H9A C9 H9C 109.5
H9B C9 H9C 109.5
C4 C10 H10A 109.5
C4 C10 H10B 109.5
H10A C10 H10B 109.5
C4 C10 H10C 109.5
H10A C10 H10C 109.5
H10B C10 H10C 109.5

loop_
_geom_bond_atom_site_label_1
_geom_bond_atom_site_label_2
_geom_bond_site_symmetry_2
_geom_bond_distance
_geom_bond_publ_flag
O1 C2 . 1.386(3) ?
O1 H1A . 0.8200 ?
O2 C8 . 1.221(3) ?
O3 C8 . 1.329(3) ?
O3 C2 . 1.493(3) ?
C1 C7 . 1.517(4) ?
C1 C6 . 1.521(4) ?
C1 C2 . 1.531(3) ?
C1 H1B . 0.9800 ?
C2 C3 . 1.509(4) ?
C3 C4 . 1.527(3) ?
C3 H3A . 0.9700 ?
C3 H3B . 0.9700 ?
C4 C10 . 1.513(4) ?
C4 C5 . 1.531(4) ?
C4 H4A . 0.9800 ?
C5 C6 . 1.524(4) ?
C5 H5A . 0.9700 ?
C5 H5B . 0.9700 ?
C6 H6A . 0.9700 ?
C6 H6B . 0.9700 ?
C7 C8 . 1.503(4) ?
C7 C9 . 1.517(4) ?
C7 H7A . 0.9800 ?
C9 H9A . 0.9600 ?
C9 H9B . 0.9600 ?
C9 H9C . 0.9600 ?
C10 H10A . 0.9600 ?
C10 H10B . 0.9600 ?
C10 H10C . 0.9600 ?

loop_
_geom_hbond_atom_site_label_D
_geom_hbond_atom_site_label_H
_geom_hbond_atom_site_label_A
_geom_hbond_site_symmetry_A
_geom_hbond_distance_DH
_geom_hbond_distance_HA
_geom_hbond_distance_DA
_geom_hbond_angle_DHA
_geom_hbond_publ_flag
O1 H1A O2 3_756 0.82 2.02 2.830(3) 169 y
C1 H1B O2 3_756 0.98 2.66 3.430(4) 136 y

loop_
_geom_torsion_atom_site_label_1
_geom_torsion_atom_site_label_2
_geom_torsion_atom_site_label_3
_geom_torsion_atom_site_label_4
_geom_torsion
C8 O3 C2 O1 -140.5(2)
C8 O3 C2 C3 101.9(2)
C8 O3 C2 C1 -19.4(3)
C7 C1 C2 O1 146.7(2)
C6 C1 C2 O1 -84.5(3)
C7 C1 C2 O3 30.6(3)
C6 C1 C2 O3 159.5(2)
C7 C1 C2 C3 -86.2(3)
C6 C1 C2 C3 42.6(3)
O1 C2 C3 C4 80.1(3)
O3 C2 C3 C4 -163.5(2)
C1 C2 C3 C4 -49.8(3)
C2 C3 C4 C10 -179.7(2)
C2 C3 C4 C5 56.9(3)
C10 C4 C5 C6 178.0(2)
C3 C4 C5 C6 -58.9(3)
C7 C1 C6 C5 75.8(3)
C2 C1 C6 C5 -45.0(3)
C4 C5 C6 C1 54.4(3)
C6 C1 C7 C8 -156.2(2)
C2 C1 C7 C8 -30.4(3)
C6 C1 C7 C9 79.4(3)
C2 C1 C7 C9 -154.8(2)
C2 O3 C8 O2 179.0(2)
C2 O3 C8 C7 -0.2(3)
C9 C7 C8 O2 -32.7(4)
C1 C7 C8 O2 -159.2(3)
C9 C7 C8 O3 146.5(3)
C1 C7 C8 O3 19.9(3)

loop_
_cod_related_entry_id
_cod_related_entry_database
_cod_related_entry_code
1 ChemSpider 21181138
